data_7030294
loop_
_publ_author_name
'Mandal, Sukhendu'
'Reber, Arthur C.'
'Qian, Meichun'
'Liu, Ran'
'Saavedra, Hector M.'
'Sen, Saikat'
'Weiss, Paul S.'
'Khanna, Shiv N.'
'Sen, Ayusman'

_publ_section_title
;
 Synthesis, structure and band gap energy of covalently linked
 cluster-assembled materials.
;
_journal_issue 40
_journal_name_full 'Dalton transactions (Cambridge, England : 2003)'
_journal_page_first 12365
_journal_page_last 12377
_journal_paper_doi 10.1039/c2dt31286g
_journal_volume 41
_journal_year 2012
_chemical_formula_sum 'C40 H72 As14 Cd K2 N8 O12 Rb2'
_chemical_formula_weight 2267.48
_chemical_name_common cadmiumarsenide
_chemical_name_systematic
;
?
;
_space_group_IT_number 14
_symmetry_cell_setting monoclinic
_symmetry_space_group_name_Hall '-P 2yn'
_symmetry_space_group_name_H-M 'P 1 21/n 1'
_atom_sites_solution_hydrogens geom
_atom_sites_solution_primary direct
_atom_sites_solution_secondary difmap
_audit_creation_method SHELXL-97
_cell_angle_alpha 90.00
_cell_angle_beta 95.112(3)
_cell_angle_gamma 90.00
_cell_formula_units_Z 4
_cell_length_a 14.838(2)
_cell_length_b 20.481(3)
_cell_length_c 24.628(4)
_cell_measurement_reflns_used 4757
_cell_measurement_temperature 120(2)
_cell_measurement_theta_max 21.902
_cell_measurement_theta_min 2.288
_cell_volume 7454.6(19)
_computing_cell_refinement 'Bruker SMART'
_computing_data_collection 'Bruker SMART'
_computing_data_reduction 'Bruker SAINT'
_computing_molecular_graphics 'Bruker SHELXTL'
_computing_publication_material 'Bruker SHELXTL'
_computing_structure_refinement 'SHELXL-97 (Sheldrick, 1997)'
_computing_structure_solution 'SHELXS-97 (Sheldrick, 1990)'
_diffrn_ambient_temperature 120(2)
_diffrn_measured_fraction_theta_full 0.968
_diffrn_measured_fraction_theta_max 0.968
_diffrn_measurement_device_type 'CCD area detector'
_diffrn_measurement_method 'phi and omega scans'
_diffrn_radiation_monochromator graphite
_diffrn_radiation_source 'fine-focus sealed tube'
_diffrn_radiation_type MoK\a
_diffrn_radiation_wavelength 0.71073
_diffrn_reflns_av_R_equivalents 0.0770
_diffrn_reflns_av_sigmaI/netI 0.1043
_diffrn_reflns_limit_h_max 17
_diffrn_reflns_limit_h_min -19
_diffrn_reflns_limit_k_max 27
_diffrn_reflns_limit_k_min -27
_diffrn_reflns_limit_l_max 24
_diffrn_reflns_limit_l_min -32
_diffrn_reflns_number 55064
_diffrn_reflns_theta_full 28.28
_diffrn_reflns_theta_max 28.28
_diffrn_reflns_theta_min 1.54
_exptl_absorpt_coefficient_mu 7.921
_exptl_absorpt_correction_T_max 0.5698
_exptl_absorpt_correction_T_min 0.3298
_exptl_absorpt_correction_type empirical
_exptl_absorpt_process_details SADABS
_exptl_crystal_colour red
_exptl_crystal_density_diffrn 2.020
_exptl_crystal_density_method 'not measured'
_exptl_crystal_description plate
_exptl_crystal_F_000 4344
_exptl_crystal_size_max 0.18
_exptl_crystal_size_mid 0.12
_exptl_crystal_size_min 0.08
_refine_diff_density_max 2.655
_refine_diff_density_min -0.987
_refine_diff_density_rms 0.189
_refine_ls_extinction_method none
_refine_ls_goodness_of_fit_ref 0.991
_refine_ls_hydrogen_treatment none
_refine_ls_matrix_type full
_refine_ls_number_parameters 678
_refine_ls_number_reflns 17914
_refine_ls_number_restraints 0
_refine_ls_restrained_S_all 0.991
_refine_ls_R_factor_all 0.1248
_refine_ls_R_factor_gt 0.0595
_refine_ls_shift/su_max 0.001
_refine_ls_shift/su_mean 0.000
_refine_ls_structure_factor_coef Fsqd
_refine_ls_weighting_details 'calc w=1/[\s^2^(Fo^2^)+(0.0738P)^2^+0.0000P] where P=(Fo^2^+2Fc^2^)/3'
_refine_ls_weighting_scheme calc
_refine_ls_wR_factor_gt 0.1318
_refine_ls_wR_factor_ref 0.1579
_reflns_number_gt 10256
_reflns_number_total 17914
_reflns_threshold_expression >2sigma(I)
_cod_data_source_file c2dt31286g.txt
_cod_data_source_block compound2a
_cod_depositor_comments
;
The following automatic conversions were performed:

'_symmetry_cell_setting' value 'Monoclinic' changed to 'monoclinic'
according to
/usr/data/users/saulius/automatic-downloads/retrospective/RSC/lib/dictionaries/cif_core.dic
dictionary named 'cif_core.dic' version 2.4.2 from 2011-04-26.

Automatic conversion script
Id: cif_fix_values 2281 2013-09-26 08:29:07Z andrius 
;
_cod_original_cell_volume 7454.3(19)
_cod_original_sg_symbol_H-M 'P 21/n'
_cod_database_code 7030294

loop_
_symmetry_equiv_pos_as_xyz
'x, y, z'
'-x+1/2, y+1/2, -z+1/2'
'-x, -y, -z'
'x-1/2, -y-1/2, z-1/2'

loop_
_atom_site_label
_atom_site_type_symbol
_atom_site_fract_x
_atom_site_fract_y
_atom_site_fract_z
_atom_site_U_iso_or_equiv
_atom_site_adp_type
_atom_site_occupancy
_atom_site_symmetry_multiplicity
_atom_site_calc_flag
_atom_site_refinement_flags
As1 As 0.96259(6) 0.33899(4) -0.40858(4) 0.0371(2) Uani 1 1 d .
As2 As 1.10565(6) 0.36389(4) -0.43842(3) 0.0332(2) Uani 1 1 d .
As3 As 1.16631(5) 0.42931(4) -0.36414(3) 0.0308(2) Uani 1 1 d .
As4 As 1.13993(5) 0.36206(4) -0.28603(3) 0.02954(19) Uani 1 1 d .
As5 As 0.98582(6) 0.33536(5) -0.30807(4) 0.0388(2) Uani 1 1 d .
As6 As 0.91984(6) 0.43479(5) -0.35436(4) 0.0414(2) Uani 1 1 d .
As7 As 1.11552(6) 0.65064(4) -0.21092(4) 0.0361(2) Uani 1 1 d .
As8 As 1.07073(6) 0.67893(4) -0.11862(4) 0.0400(2) Uani 1 1 d .
As9 As 1.16130(6) 0.61432(5) -0.05650(4) 0.0395(2) Uani 1 1 d .
As10 As 0.97594(6) 0.60337(4) -0.17714(4) 0.0379(2) Uani 1 1 d .
As11 As 1.22399(6) 0.56554(4) -0.19522(3) 0.0333(2) Uani 1 1 d .
As12 As 1.17646(6) 0.52028(4) -0.11160(3) 0.0327(2) Uani 1 1 d .
As13 As 1.02183(6) 0.49696(4) -0.14790(4) 0.0354(2) Uani 1 1 d .
As14 As 1.04516(6) 0.50731(4) -0.35222(4) 0.0376(2) Uani 1 1 d .
C1 C 0.4809(7) 0.6638(4) 0.3052(4) 0.054(3) Uani 1 1 d .
H1A H 0.4951 0.7097 0.3018 0.064 Uiso 1 1 calc R
H1B H 0.5119 0.6476 0.3389 0.064 Uiso 1 1 calc R
C2 C 0.8600(6) 0.9399(5) 0.1765(4) 0.047(2) Uani 1 1 d .
H2A H 0.8465 0.9718 0.1478 0.056 Uiso 1 1 calc R
H2B H 0.8543 0.9612 0.2112 0.056 Uiso 1 1 calc R
C3 C 0.7951(6) 0.8855(5) 0.1696(4) 0.053(3) Uani 1 1 d .
H3A H 0.8108 0.8533 0.1977 0.063 Uiso 1 1 calc R
H3B H 0.7353 0.9019 0.1751 0.063 Uiso 1 1 calc R
C4 C 1.0134(6) 0.9652(4) 0.1894(4) 0.040(2) Uani 1 1 d .
H4A H 1.0089 0.9778 0.2271 0.048 Uiso 1 1 calc R
H4B H 1.0013 1.0035 0.1667 0.048 Uiso 1 1 calc R
C5 C 1.1057(6) 0.9411(4) 0.1831(3) 0.044(2) Uani 1 1 d .
H5A H 1.1501 0.9715 0.1995 0.052 Uiso 1 1 calc R
H5B H 1.1149 0.8992 0.2011 0.052 Uiso 1 1 calc R
C6 C 1.2073(5) 0.9202(4) 0.1154(3) 0.037(2) Uani 1 1 d .
H6A H 1.2278 0.8817 0.1358 0.044 Uiso 1 1 calc R
H6B H 1.2460 0.9565 0.1277 0.044 Uiso 1 1 calc R
C7 C 1.2138(6) 0.9089(4) 0.0562(3) 0.038(2) Uani 1 1 d .
H7A H 1.1910 0.9471 0.0361 0.046 Uiso 1 1 calc R
H7B H 1.2770 0.9038 0.0499 0.046 Uiso 1 1 calc R
C8 C 1.2118(6) 0.7903(4) 0.0526(4) 0.049(3) Uani 1 1 d .
H8A H 1.2439 0.7980 0.0881 0.058 Uiso 1 1 calc R
H8B H 1.2565 0.7808 0.0273 0.058 Uiso 1 1 calc R
C9 C 1.1524(6) 0.7323(4) 0.0563(4) 0.047(2) Uani 1 1 d .
H9A H 1.1176 0.7254 0.0215 0.057 Uiso 1 1 calc R
H9B H 1.1893 0.6939 0.0645 0.057 Uiso 1 1 calc R
C10 C 0.9771(7) 0.6966(5) 0.1477(4) 0.058(3) Uani 1 1 d .
H10A H 0.9531 0.6560 0.1606 0.070 Uiso 1 1 calc R
H10B H 1.0022 0.7213 0.1791 0.070 Uiso 1 1 calc R
C11 C 0.8288(8) 0.7400(5) 0.1493(5) 0.065(3) Uani 1 1 d .
H11A H 0.8474 0.7577 0.1851 0.078 Uiso 1 1 calc R
H11B H 0.8016 0.6976 0.1541 0.078 Uiso 1 1 calc R
C12 C 1.0850(6) 0.9032(5) -0.0483(4) 0.045(2) Uani 1 1 d .
H12A H 1.1025 0.9454 -0.0329 0.054 Uiso 1 1 calc R
H12B H 1.0862 0.9057 -0.0876 0.054 Uiso 1 1 calc R
C13 C 0.8404(6) 0.9051(5) -0.0480(4) 0.048(2) Uani 1 1 d .
H13A H 0.7943 0.9311 -0.0683 0.058 Uiso 1 1 calc R
H13B H 0.8341 0.8602 -0.0605 0.058 Uiso 1 1 calc R
C14 C 0.7440(6) 0.8796(6) 0.0204(4) 0.056(3) Uani 1 1 d .
H14A H 0.7443 0.8332 0.0125 0.067 Uiso 1 1 calc R
H14B H 0.6946 0.8995 -0.0023 0.067 Uiso 1 1 calc R
C15 C 0.4860(7) 0.7570(5) 0.0497(4) 0.058(3) Uani 1 1 d .
H15A H 0.5505 0.7657 0.0532 0.069 Uiso 1 1 calc R
H15B H 0.4564 0.7911 0.0274 0.069 Uiso 1 1 calc R
C16 C 0.4218(6) 0.8153(4) 0.1799(4) 0.044(2) Uani 1 1 d .
H16A H 0.4636 0.7886 0.2029 0.053 Uiso 1 1 calc R
H16B H 0.4192 0.8582 0.1964 0.053 Uiso 1 1 calc R
C17 C 0.2858(7) 0.7954(5) 0.2224(4) 0.053(3) Uani 1 1 d .
H17A H 0.2233 0.7832 0.2126 0.063 Uiso 1 1 calc R
H17B H 0.2866 0.8414 0.2320 0.063 Uiso 1 1 calc R
C18 C 0.3206(7) 0.7571(5) 0.2713(4) 0.056(3) Uani 1 1 d .
H18A H 0.2814 0.7643 0.3002 0.067 Uiso 1 1 calc R
H18B H 0.3804 0.7730 0.2840 0.067 Uiso 1 1 calc R
C19 C 0.3809(8) 0.6549(5) 0.3060(4) 0.061(3) Uani 1 1 d .
H19A H 0.3678 0.6084 0.3056 0.073 Uiso 1 1 calc R
H19B H 0.3627 0.6725 0.3399 0.073 Uiso 1 1 calc R
C20 C 0.4537(6) 0.8210(4) 0.1242(4) 0.047(2) Uani 1 1 d .
H20A H 0.4138 0.8494 0.1016 0.056 Uiso 1 1 calc R
H20B H 0.5143 0.8391 0.1264 0.056 Uiso 1 1 calc R
C21 C 0.2354(7) 0.6568(5) 0.2557(5) 0.066(3) Uani 1 1 d .
H21A H 0.1960 0.6849 0.2325 0.079 Uiso 1 1 calc R
H21B H 0.2127 0.6562 0.2914 0.079 Uiso 1 1 calc R
C22 C 0.2294(7) 0.5889(5) 0.2329(5) 0.062(3) Uani 1 1 d .
H22A H 0.2699 0.5603 0.2549 0.075 Uiso 1 1 calc R
H22B H 0.1682 0.5725 0.2339 0.075 Uiso 1 1 calc R
C23 C 0.2470(7) 0.5259(5) 0.1550(5) 0.066(3) Uani 1 1 d .
H23A H 0.1882 0.5070 0.1596 0.079 Uiso 1 1 calc R
H23B H 0.2931 0.4977 0.1729 0.079 Uiso 1 1 calc R
C24 C 0.2603(7) 0.5320(5) 0.0955(5) 0.073(4) Uani 1 1 d .
H24A H 0.2480 0.4904 0.0775 0.088 Uiso 1 1 calc R
H24B H 0.2186 0.5641 0.0788 0.088 Uiso 1 1 calc R
C25 C 0.3674(9) 0.5605(5) 0.0337(5) 0.071(3) Uani 1 1 d .
H25A H 0.3320 0.5969 0.0183 0.086 Uiso 1 1 calc R
H25B H 0.3498 0.5217 0.0128 0.086 Uiso 1 1 calc R
C26 C 0.4661(9) 0.5737(5) 0.0305(5) 0.077(4) Uani 1 1 d .
H26A H 0.5009 0.5383 0.0482 0.093 Uiso 1 1 calc R
H26B H 0.4786 0.5743 -0.0075 0.093 Uiso 1 1 calc R
C27 C 0.4683(8) 0.6926(5) 0.0230(4) 0.062(3) Uani 1 1 d .
H27A H 0.4040 0.6891 0.0123 0.074 Uiso 1 1 calc R
H27B H 0.4994 0.6913 -0.0101 0.074 Uiso 1 1 calc R
C28 C 0.5951(8) 0.6358(6) 0.0675(5) 0.071(4) Uani 1 1 d .
H28A H 0.6156 0.6804 0.0732 0.085 Uiso 1 1 calc R
H28B H 0.6221 0.6189 0.0359 0.085 Uiso 1 1 calc R
C29 C 0.6282(7) 0.5955(5) 0.1169(5) 0.071(3) Uani 1 1 d .
H29A H 0.6049 0.5513 0.1132 0.085 Uiso 1 1 calc R
H29B H 0.6938 0.5936 0.1205 0.085 Uiso 1 1 calc R
C30 C 0.6296(7) 0.5943(5) 0.2112(5) 0.064(3) Uani 1 1 d .
H30A H 0.6948 0.5900 0.2125 0.076 Uiso 1 1 calc R
H30B H 0.6036 0.5509 0.2124 0.076 Uiso 1 1 calc R
C31 C 0.6057(6) 0.6319(6) 0.2573(5) 0.063(3) Uani 1 1 d .
H31A H 0.6365 0.6146 0.2906 0.076 Uiso 1 1 calc R
H31B H 0.6240 0.6770 0.2535 0.076 Uiso 1 1 calc R
C32 C 0.7615(7) 0.7843(5) 0.1202(4) 0.060(3) Uani 1 1 d .
H32A H 0.7472 0.7677 0.0835 0.072 Uiso 1 1 calc R
H32B H 0.7064 0.7831 0.1385 0.072 Uiso 1 1 calc R
C33 C 1.0501(7) 0.6825(4) 0.1107(5) 0.061(3) Uani 1 1 d .
H33A H 1.0942 0.6529 0.1287 0.074 Uiso 1 1 calc R
H33B H 1.0238 0.6616 0.0776 0.074 Uiso 1 1 calc R
C34 C 1.1489(6) 0.8522(5) -0.0258(4) 0.048(3) Uani 1 1 d .
H34A H 1.2069 0.8591 -0.0403 0.058 Uiso 1 1 calc R
H34B H 1.1265 0.8099 -0.0385 0.058 Uiso 1 1 calc R
C35 C 0.9324(6) 0.9302(4) -0.0577(4) 0.045(2) Uani 1 1 d .
H35A H 0.9375 0.9345 -0.0965 0.054 Uiso 1 1 calc R
H35B H 0.9417 0.9729 -0.0411 0.054 Uiso 1 1 calc R
C36 C 0.7307(6) 0.8898(5) 0.0775(4) 0.055(3) Uani 1 1 d .
H36A H 0.6688 0.8782 0.0831 0.066 Uiso 1 1 calc R
H36B H 0.7380 0.9359 0.0855 0.066 Uiso 1 1 calc R
C37 C 0.9068(18) 0.1548(13) -0.3283(11) 0.202(11) Uiso 1 1 d .
C38 C 0.9320(15) 0.1201(12) -0.3725(10) 0.162(8) Uiso 1 1 d .
C39 C 0.7901(15) 0.6677(11) -0.0218(9) 0.153(7) Uiso 1 1 d .
C40 C 0.8304(14) 0.7040(11) -0.0578(9) 0.150(7) Uiso 1 1 d .
Cd1 Cd 1.09804(4) 0.48132(3) -0.24436(3) 0.03723(16) Uani 1 1 d .
K1 K 0.41111(10) 0.65339(7) 0.15988(7) 0.0232(3) Uani 1 1 d .
K2 K 0.97609(9) 0.84987(6) 0.07485(6) 0.0126(3) Uani 1 1 d .
N1 N 0.3262(5) 0.6854(3) 0.2609(3) 0.0439(19) Uani 1 1 d .
N2 N 0.4962(6) 0.6358(4) 0.0560(3) 0.053(2) Uani 1 1 d .
N3 N 0.7912(5) 0.8531(4) 0.1165(3) 0.0415(18) Uani 1 1 d .
N4 N 1.1632(4) 0.8508(3) 0.0347(3) 0.0362(17) Uani 1 1 d .
N5 N 1.0299(11) 0.1623(8) -0.3005(7) 0.153(6) Uiso 1 1 d .
N6 N 0.9907(15) 0.0717(11) -0.3509(9) 0.212(9) Uiso 1 1 d .
N7 N 0.8390(11) 0.6226(8) 0.0096(7) 0.145(5) Uiso 1 1 d .
N8 N 0.8973(9) 0.7423(7) -0.0197(6) 0.117(4) Uiso 1 1 d .
O1 O 0.3357(4) 0.7867(3) 0.1757(2) 0.0388(14) Uani 1 1 d .
O2 O 0.4532(4) 0.7572(3) 0.1018(2) 0.0447(15) Uani 1 1 d .
O3 O 0.3504(4) 0.5514(3) 0.0893(3) 0.0535(17) Uani 1 1 d .
O4 O 0.2531(4) 0.5889(3) 0.1784(3) 0.0507(17) Uani 1 1 d .
O5 O 0.5097(4) 0.6282(3) 0.2597(3) 0.0471(16) Uani 1 1 d .
O6 O 0.5968(4) 0.6258(3) 0.1625(3) 0.0546(18) Uani 1 1 d .
O7 O 0.9492(4) 0.9170(2) 0.1747(2) 0.0320(13) Uani 1 1 d .
O8 O 1.1159(4) 0.9344(3) 0.1254(2) 0.0347(13) Uani 1 1 d .
O9 O 0.9066(5) 0.7331(3) 0.1188(3) 0.0501(17) Uani 1 1 d .
O10 O 1.0932(4) 0.7416(3) 0.0974(3) 0.0469(16) Uani 1 1 d .
O11 O 0.8289(4) 0.9083(3) 0.0082(2) 0.0450(15) Uani 1 1 d .
O12 O 0.9971(4) 0.8870(3) -0.0351(2) 0.0410(15) Uani 1 1 d .
Rb1 Rb 0.98854(14) 0.52297(9) -0.00301(8) 0.0507(5) Uani 0.50 1 d P
Rb2 Rb 1.0000 0.5000 -0.5000 0.0559(4) Uani 1 2 d S
Rb3 Rb 1.18198(7) 0.21887(4) -0.36601(4) 0.0484(2) Uani 1 1 d .

loop_
_atom_site_aniso_label
_atom_site_aniso_U_11
_atom_site_aniso_U_22
_atom_site_aniso_U_33
_atom_site_aniso_U_23
_atom_site_aniso_U_13
_atom_site_aniso_U_12
As1 0.0336(5) 0.0399(5) 0.0361(5) -0.0017(4) -0.0055(4) -0.0032(4)
As2 0.0409(5) 0.0339(5) 0.0254(5) -0.0016(4) 0.0058(4) 0.0084(4)
As3 0.0294(4) 0.0286(4) 0.0347(5) -0.0003(4) 0.0044(4) -0.0013(3)
As4 0.0335(5) 0.0287(4) 0.0256(5) -0.0018(3) -0.0023(4) 0.0053(3)
As5 0.0318(5) 0.0491(5) 0.0361(6) 0.0088(4) 0.0074(4) -0.0017(4)
As6 0.0308(5) 0.0542(6) 0.0399(6) 0.0021(5) 0.0064(4) 0.0144(4)
As7 0.0448(5) 0.0317(5) 0.0310(5) 0.0049(4) -0.0004(4) -0.0026(4)
As8 0.0503(6) 0.0282(4) 0.0418(6) -0.0086(4) 0.0052(4) 0.0046(4)
As9 0.0480(6) 0.0453(5) 0.0249(5) -0.0080(4) 0.0019(4) -0.0026(4)
As10 0.0346(5) 0.0393(5) 0.0394(6) -0.0004(4) 0.0000(4) 0.0027(4)
As11 0.0356(5) 0.0364(5) 0.0288(5) -0.0045(4) 0.0085(4) -0.0026(4)
As12 0.0370(5) 0.0315(4) 0.0303(5) 0.0025(4) 0.0060(4) 0.0051(4)
As13 0.0410(5) 0.0299(4) 0.0363(5) -0.0032(4) 0.0096(4) -0.0074(4)
As14 0.0514(6) 0.0271(4) 0.0340(5) -0.0024(4) 0.0014(4) 0.0105(4)
C1 0.069(7) 0.039(5) 0.048(7) 0.016(5) -0.022(5) -0.014(5)
C2 0.050(6) 0.056(6) 0.036(6) -0.011(5) 0.012(4) 0.007(5)
C3 0.048(6) 0.072(7) 0.043(6) -0.004(5) 0.025(5) 0.004(5)
C4 0.056(6) 0.029(4) 0.036(5) -0.005(4) 0.014(4) 0.003(4)
C5 0.057(6) 0.045(5) 0.028(5) -0.011(4) -0.003(4) 0.003(4)
C6 0.032(5) 0.039(5) 0.038(5) -0.011(4) -0.006(4) -0.001(4)
C7 0.035(5) 0.041(5) 0.039(6) -0.004(4) 0.004(4) 0.003(4)
C8 0.029(5) 0.054(6) 0.063(7) -0.019(5) -0.001(4) 0.016(4)
C9 0.044(6) 0.049(6) 0.048(6) -0.023(5) 0.001(5) 0.017(4)
C10 0.084(8) 0.032(5) 0.060(7) 0.020(5) 0.010(6) 0.013(5)
C11 0.091(9) 0.053(6) 0.058(7) 0.005(5) 0.037(7) -0.020(6)
C12 0.046(6) 0.064(6) 0.027(5) 0.011(4) 0.007(4) -0.013(5)
C13 0.056(6) 0.048(6) 0.037(6) -0.008(4) -0.010(5) 0.009(5)
C14 0.040(6) 0.081(8) 0.045(7) -0.011(5) -0.009(5) 0.005(5)
C15 0.081(8) 0.052(6) 0.044(6) 0.018(5) 0.026(6) 0.003(5)
C16 0.048(6) 0.035(5) 0.049(6) -0.008(4) -0.003(5) 0.008(4)
C17 0.055(6) 0.050(6) 0.055(7) 0.002(5) 0.008(5) 0.018(5)
C18 0.071(7) 0.056(6) 0.043(6) -0.004(5) 0.020(5) 0.008(5)
C19 0.101(9) 0.052(6) 0.032(6) 0.008(5) 0.022(6) 0.005(6)
C20 0.045(6) 0.026(5) 0.068(7) -0.003(4) 0.000(5) -0.007(4)
C21 0.056(7) 0.068(7) 0.077(9) 0.003(6) 0.029(6) 0.002(6)
C22 0.046(6) 0.061(7) 0.082(9) 0.017(6) 0.015(6) -0.011(5)
C23 0.044(6) 0.036(6) 0.117(11) -0.009(6) 0.000(6) -0.013(5)
C24 0.056(7) 0.047(6) 0.108(11) -0.028(7) -0.044(7) -0.003(5)
C25 0.111(11) 0.047(6) 0.052(8) -0.015(5) -0.017(7) 0.005(6)
C26 0.130(12) 0.051(7) 0.054(8) -0.010(6) 0.027(8) 0.003(7)
C27 0.089(8) 0.072(7) 0.028(6) 0.008(5) 0.020(5) 0.026(6)
C28 0.074(8) 0.064(7) 0.080(9) 0.017(6) 0.041(7) 0.029(6)
C29 0.043(6) 0.059(7) 0.113(11) 0.004(7) 0.021(6) 0.016(5)
C30 0.037(6) 0.055(6) 0.094(10) 0.014(6) -0.026(6) 0.018(5)
C31 0.040(6) 0.068(7) 0.076(9) 0.022(6) -0.026(6) -0.001(5)
C32 0.049(6) 0.075(8) 0.058(7) -0.003(6) 0.021(5) -0.017(6)
C33 0.083(8) 0.025(5) 0.075(8) 0.017(5) 0.000(6) 0.015(5)
C34 0.030(5) 0.076(7) 0.040(6) -0.019(5) 0.011(4) -0.005(5)
C35 0.067(7) 0.036(5) 0.030(5) 0.004(4) -0.006(5) 0.001(5)
C36 0.031(5) 0.075(7) 0.059(7) -0.009(6) 0.001(5) 0.007(5)
Cd1 0.0482(4) 0.0332(3) 0.0301(4) -0.0104(3) 0.0027(3) 0.0020(3)
K1 0.0171(8) 0.0243(8) 0.0277(9) 0.0058(7) -0.0008(7) 0.0002(6)
K2 0.0128(7) 0.0151(7) 0.0099(7) 0.0008(5) 0.0017(5) 0.0049(5)
N1 0.045(5) 0.040(4) 0.047(5) 0.007(4) 0.007(4) 0.005(3)
N2 0.060(6) 0.048(5) 0.052(5) 0.002(4) 0.014(4) 0.013(4)
N3 0.043(4) 0.046(4) 0.038(5) -0.003(4) 0.017(4) 0.002(4)
N4 0.029(4) 0.042(4) 0.037(5) -0.012(3) 0.006(3) 0.007(3)
O1 0.038(3) 0.041(3) 0.036(4) 0.005(3) -0.005(3) 0.001(3)
O2 0.062(4) 0.034(3) 0.039(4) 0.006(3) 0.009(3) -0.002(3)
O3 0.048(4) 0.045(4) 0.065(5) -0.012(3) -0.009(3) -0.002(3)
O4 0.036(4) 0.047(4) 0.071(5) 0.007(3) 0.009(3) -0.004(3)
O5 0.044(4) 0.041(4) 0.051(4) 0.005(3) -0.021(3) -0.001(3)
O6 0.038(4) 0.058(4) 0.068(5) 0.011(4) 0.008(3) 0.020(3)
O7 0.040(3) 0.027(3) 0.029(3) -0.004(2) 0.005(3) 0.002(2)
O8 0.037(3) 0.041(3) 0.026(3) -0.004(3) 0.000(3) 0.006(3)
O9 0.072(5) 0.040(4) 0.040(4) 0.004(3) 0.012(3) -0.006(3)
O10 0.051(4) 0.024(3) 0.065(5) -0.007(3) 0.000(3) 0.007(3)
O11 0.035(3) 0.058(4) 0.041(4) -0.006(3) -0.002(3) 0.003(3)
O12 0.043(4) 0.050(4) 0.030(4) 0.008(3) 0.003(3) 0.010(3)
Rb1 0.0572(12) 0.0462(11) 0.0518(12) 0.0023(11) 0.0232(10) 0.0043(10)
Rb2 0.0784(10) 0.0466(8) 0.0406(8) 0.0085(6) -0.0065(7) 0.0174(7)
Rb3 0.0584(6) 0.0344(5) 0.0512(6) 0.0004(4) -0.0015(5) 0.0140(4)

loop_
_atom_type_symbol
_atom_type_description
_atom_type_scat_dispersion_real
_atom_type_scat_dispersion_imag
_atom_type_scat_source
C C 0.0033 0.0016 'International Tables Vol C Tables 4.2.6.8 and 6.1.1.4'
H H 0.0000 0.0000 'International Tables Vol C Tables 4.2.6.8 and 6.1.1.4'
N N 0.0061 0.0033 'International Tables Vol C Tables 4.2.6.8 and 6.1.1.4'
O O 0.0106 0.0060 'International Tables Vol C Tables 4.2.6.8 and 6.1.1.4'
K K 0.2009 0.2494 'International Tables Vol C Tables 4.2.6.8 and 6.1.1.4'
As As 0.0499 2.0058 'International Tables Vol C Tables 4.2.6.8 and 6.1.1.4'
Rb Rb -0.9393 2.9676 'International Tables Vol C Tables 4.2.6.8 and 6.1.1.4'
Cd Cd -0.8075 1.2024 'International Tables Vol C Tables 4.2.6.8 and 6.1.1.4'

loop_
_geom_angle_atom_site_label_1
_geom_angle_atom_site_label_2
_geom_angle_atom_site_label_3
_geom_angle
_geom_angle_site_symmetry_1
_geom_angle_site_symmetry_3
As2 As1 As5 105.62(4) . .
As2 As1 As6 106.01(4) . .
As5 As1 As6 60.34(4) . .
As2 As1 Rb2 58.74(3) . .
As5 As1 Rb2 124.52(4) . .
As6 As1 Rb2 73.19(3) . .
As2 As1 Rb3 59.94(3) . .
As5 As1 Rb3 72.06(3) . .
As6 As1 Rb3 124.42(4) . .
Rb2 As1 Rb3 118.68(3) . .
As1 As2 As3 99.86(4) . .
As1 As2 Rb2 85.77(3) . .
As3 As2 Rb2 90.51(3) . .
As1 As2 Rb3 85.38(4) . .
As3 As2 Rb3 90.17(4) . .
Rb2 As2 Rb3 171.11(3) . .
As2 As3 As4 102.32(4) . .
As2 As3 As14 103.22(4) . .
As4 As3 As14 95.95(4) . .
As5 As4 As3 99.80(4) . .
As5 As4 Cd1 92.58(4) . .
As3 As4 Cd1 81.31(3) . .
As5 As4 Rb3 84.13(4) . .
As3 As4 Rb3 88.89(3) . .
Cd1 As4 Rb3 169.01(4) . .
As4 As5 As1 105.58(4) . .
As4 As5 As6 104.38(4) . .
As1 As5 As6 60.18(4) . .
As4 As5 Rb3 60.98(3) . .
As1 As5 Rb3 73.13(3) . .
As6 As5 Rb3 125.20(4) . .
As14 As6 As1 105.57(4) . .
As14 As6 As5 103.06(4) . .
As1 As6 As5 59.48(4) . .
As14 As6 Rb2 61.88(3) . .
As1 As6 Rb2 71.32(3) . .
As5 As6 Rb2 122.25(3) . .
As11 As7 As8 104.68(4) . .
As11 As7 As10 103.36(4) . .
As8 As7 As10 59.30(4) . .
As11 As7 Rb3 71.66(3) . 2_754
As8 As7 Rb3 73.39(4) . 2_754
As10 As7 Rb3 129.74(4) . 2_754
As9 As8 As10 106.85(5) . .
As9 As8 As7 106.20(4) . .
As10 As8 As7 60.40(4) . .
As9 As8 Rb3 71.70(4) . 2_754
As10 As8 Rb3 125.47(4) . 2_754
As7 As8 Rb3 67.79(3) . 2_754
As8 As9 As12 99.33(5) . .
As8 As9 Rb1 98.59(5) . .
As12 As9 Rb1 83.81(4) . .
As8 As9 Rb3 72.30(4) . 2_754
As12 As9 Rb3 94.39(4) . 2_754
Rb1 As9 Rb3 170.36(5) . 2_754
As8 As9 Rb1 109.53(5) . 3_765
As12 As9 Rb1 73.74(4) . 3_765
Rb1 As9 Rb1 14.07(5) . 3_765
Rb3 As9 Rb1 168.12(4) 2_754 3_765
As13 As10 As8 105.39(5) . .
As13 As10 As7 103.47(4) . .
As8 As10 As7 60.30(4) . .
As7 As11 As12 100.06(4) . .
As7 As11 Cd1 87.97(4) . .
As12 As11 Cd1 84.02(4) . .
As7 As11 Rb3 70.73(3) . 2_754
As12 As11 Rb3 96.09(4) . 2_754
Cd1 As11 Rb3 158.43(4) . 2_754
As9 As12 As11 102.99(4) . .
As9 As12 As13 103.56(4) . .
As11 As12 As13 95.70(4) . .
As9 As12 Rb1 71.43(4) . 3_765
As11 As12 Rb1 158.29(5) . 3_765
As13 As12 Rb1 66.38(4) . 3_765
As9 As12 Rb1 60.29(4) . .
As11 As12 Rb1 146.13(5) . .
As13 As12 Rb1 63.98(4) . .
Rb1 As12 Rb1 14.40(5) 3_765 .
As10 As13 As12 99.59(4) . .
As10 As13 Cd1 88.50(4) . .
As12 As13 Cd1 83.86(4) . .
As10 As13 Rb1 95.81(4) . .
As12 As13 Rb1 79.59(5) . .
Cd1 As13 Rb1 163.37(5) . .
As10 As13 Rb1 111.33(4) . 3_765
As12 As13 Rb1 77.19(4) . 3_765
Cd1 As13 Rb1 154.42(5) . 3_765
Rb1 As13 Rb1 15.52(5) . 3_765
As6 As14 As3 99.86(4) . .
As6 As14 Cd1 93.20(4) . .
As3 As14 Cd1 80.79(4) . .
As6 As14 Rb2 83.01(3) . .
As3 As14 Rb2 85.69(3) . .
Cd1 As14 Rb2 165.14(3) . .
O5 C1 C19 108.2(8) . .
O7 C2 C3 110.6(7) . .
N3 C3 C2 114.8(7) . .
O7 C4 C5 110.6(7) . .
O8 C5 C4 108.3(7) . .
O8 C6 C7 110.2(7) . .
N4 C7 C6 113.6(7) . .
N4 C8 C9 114.3(7) . .
O10 C9 C8 110.2(7) . .
O9 C10 C33 109.5(8) . .
O9 C11 C32 110.1(8) . .
O12 C12 C34 108.8(7) . .
O11 C13 C35 109.3(7) . .
O11 C14 C36 109.8(8) . .
O2 C15 C27 110.1(7) . .
O1 C16 C20 109.1(7) . .
O1 C17 C18 114.5(7) . .
C17 C18 N1 113.6(8) . .
N1 C19 C1 115.0(8) . .
O2 C20 C16 107.0(7) . .
N1 C21 C22 115.4(8) . .
O4 C22 C21 110.1(8) . .
O4 C23 C24 108.2(9) . .
O3 C24 C23 109.7(8) . .
O3 C25 C26 109.4(9) . .
N2 C26 C25 113.2(9) . .
N2 C27 C15 115.4(9) . .
N2 C28 C29 113.7(8) . .
O6 C29 C28 107.2(8) . .
O6 C30 C31 109.7(8) . .
O5 C31 C30 108.6(9) . .
N3 C32 C11 114.8(9) . .
O10 C33 C10 109.8(8) . .
C12 C34 N4 114.6(7) . .
O12 C35 C13 108.9(7) . .
C14 C36 N3 115.7(8) . .
C38 C37 N5 90.4(18) . .
C37 C38 N6 106(2) . .
C40 C39 N7 120(2) . .
C39 C40 N8 100.6(18) . .
As13 Cd1 As4 123.61(3) . .
As13 Cd1 As11 82.04(3) . .
As4 Cd1 As11 123.84(3) . .
As13 Cd1 As14 135.22(4) . .
As4 Cd1 As14 82.29(3) . .
As11 Cd1 As14 115.36(3) . .
O2 K1 O4 135.4(2) . .
O2 K1 O5 119.29(19) . .
O4 K1 O5 98.7(2) . .
O2 K1 O6 84.07(19) . .
O4 K1 O6 138.17(19) . .
O5 K1 O6 60.4(2) . .
O2 K1 O3 109.8(2) . .
O4 K1 O3 61.2(2) . .
O5 K1 O3 121.33(19) . .
O6 K1 O3 97.1(2) . .
O2 K1 N1 114.26(19) . .
O4 K1 N1 62.4(2) . .
O5 K1 N1 62.0(2) . .
O6 K1 N1 121.0(2) . .
O3 K1 N1 123.2(2) . .
O2 K1 N2 59.9(2) . .
O4 K1 N2 121.1(2) . .
O5 K1 N2 120.3(2) . .
O6 K1 N2 60.3(2) . .
O3 K1 N2 61.0(2) . .
N1 K1 N2 174.1(2) . .
O2 K1 O1 56.63(17) . .
O4 K1 O1 94.69(17) . .
O5 K1 O1 103.10(18) . .
O6 K1 O1 123.99(18) . .
O3 K1 O1 130.98(18) . .
N1 K1 O1 59.72(18) . .
N2 K1 O1 114.54(19) . .
O10 K2 O9 60.50(19) . .
O10 K2 O12 106.05(18) . .
O9 K2 O12 130.95(18) . .
O10 K2 O11 149.01(18) . .
O9 K2 O11 106.48(19) . .
O12 K2 O11 59.28(16) . .
O10 K2 O7 109.57(17) . .
O9 K2 O7 89.68(16) . .
O12 K2 O7 135.95(16) . .
O11 K2 O7 97.64(16) . .
O10 K2 O8 88.88(17) . .
O9 K2 O8 127.37(18) . .
O12 K2 O8 96.55(17) . .
O11 K2 O8 118.36(17) . .
O7 K2 O8 59.69(15) . .
O10 K2 N3 120.66(19) . .
O9 K2 N3 61.24(19) . .
O12 K2 N3 119.76(19) . .
O11 K2 N3 61.12(19) . .
O7 K2 N3 59.92(18) . .
O8 K2 N3 118.64(18) . .
O10 K2 N4 60.41(18) . .
O9 K2 N4 120.09(19) . .
O12 K2 N4 60.57(18) . .
O11 K2 N4 118.89(19) . .
O7 K2 N4 118.48(18) . .
O8 K2 N4 59.62(16) . .
N3 K2 N4 178.2(2) . .
C19 N1 C21 109.9(8) . .
C19 N1 C18 109.2(8) . .
C21 N1 C18 110.1(8) . .
C19 N1 K1 107.2(5) . .
C21 N1 K1 107.1(6) . .
C18 N1 K1 113.3(5) . .
C27 N2 C28 109.7(8) . .
C27 N2 C26 113.0(9) . .
C28 N2 C26 109.9(9) . .
C27 N2 K1 105.3(5) . .
C28 N2 K1 109.1(6) . .
C26 N2 K1 109.7(6) . .
C3 N3 C36 109.1(7) . .
C3 N3 C32 111.4(7) . .
C36 N3 C32 111.1(8) . .
C3 N3 K2 110.5(5) . .
C36 N3 K2 108.2(5) . .
C32 N3 K2 106.5(5) . .
C7 N4 C8 110.4(7) . .
C7 N4 C34 111.4(7) . .
C8 N4 C34 109.6(7) . .
C7 N4 K2 109.8(4) . .
C8 N4 K2 109.5(5) . .
C34 N4 K2 105.9(5) . .
C37 N5 Rb3 124.1(11) . .
C39 N7 Rb1 138.3(14) . .
C16 O1 C17 114.9(7) . .
C16 O1 K1 92.4(4) . .
C17 O1 K1 116.4(5) . .
C15 O2 C20 111.5(7) . .
C15 O2 K1 126.9(5) . .
C20 O2 K1 121.3(5) . .
C24 O3 C25 113.0(8) . .
C24 O3 K1 113.2(6) . .
C25 O3 K1 114.9(6) . .
C23 O4 C22 112.0(8) . .
C23 O4 K1 113.1(5) . .
C22 O4 K1 116.3(5) . .
C31 O5 C1 111.8(8) . .
C31 O5 K1 113.5(6) . .
C1 O5 K1 115.1(5) . .
C29 O6 C30 111.5(8) . .
C29 O6 K1 117.9(6) . .
C30 O6 K1 112.0(5) . .
C4 O7 C2 112.1(6) . .
C4 O7 K2 114.7(4) . .
C2 O7 K2 112.9(5) . .
C6 O8 C5 111.8(6) . .
C6 O8 K2 117.3(4) . .
C5 O8 K2 110.1(5) . .
C10 O9 C11 112.2(7) . .
C10 O9 K2 110.8(5) . .
C11 O9 K2 116.7(5) . .
C9 O10 C33 111.9(7) . .
C9 O10 K2 111.9(5) . .
C33 O10 K2 115.4(5) . .
C13 O11 C14 111.6(7) . .
C13 O11 K2 112.9(5) . .
C14 O11 K2 110.1(5) . .
C35 O12 C12 112.3(7) . .
C35 O12 K2 114.8(5) . .
C12 O12 K2 117.5(5) . .
Rb1 Rb1 N7 148.1(4) 3_765 .
Rb1 Rb1 As9 107.7(2) 3_765 .
N7 Rb1 As9 104.1(3) . .
Rb1 Rb1 As13 86.3(2) 3_765 .
N7 Rb1 As13 110.9(3) . .
As9 Rb1 As13 63.24(4) . .
Rb1 Rb1 As13 78.2(2) 3_765 3_765
N7 Rb1 As13 83.0(3) . 3_765
As9 Rb1 As13 121.54(7) . 3_765
As13 Rb1 As13 164.48(5) . 3_765
Rb1 Rb1 As9 58.2(2) 3_765 3_765
N7 Rb1 As9 90.0(3) . 3_765
As9 Rb1 As9 165.93(5) . 3_765
As13 Rb1 As9 112.66(5) . 3_765
As13 Rb1 As9 58.74(3) 3_765 3_765
Rb1 Rb1 As12 84.8(2) 3_765 3_765
N7 Rb1 As12 65.1(3) . 3_765
As9 Rb1 As12 153.34(6) . 3_765
As13 Rb1 As12 142.68(6) . 3_765
As13 Rb1 As12 36.43(3) 3_765 3_765
As9 Rb1 As12 34.83(2) 3_765 3_765
Rb1 Rb1 As12 80.8(2) 3_765 .
N7 Rb1 As12 129.0(3) . .
As9 Rb1 As12 35.90(3) . .
As13 Rb1 As12 36.43(3) . .
As13 Rb1 As12 138.29(6) 3_765 .
As9 Rb1 As12 133.02(5) 3_765 .
As12 Rb1 As12 165.60(5) 3_765 .
As2 Rb2 As2 180.0 . 3_764
As2 Rb2 As14 115.977(19) . 3_764
As2 Rb2 As14 64.023(19) 3_764 3_764
As2 Rb2 As14 64.023(19) . .
As2 Rb2 As14 115.977(19) 3_764 .
As14 Rb2 As14 180.0 3_764 .
As2 Rb2 As1 144.508(19) . 3_764
As2 Rb2 As1 35.492(19) 3_764 3_764
As14 Rb2 As1 60.098(19) 3_764 3_764
As14 Rb2 As1 119.902(19) . 3_764
As2 Rb2 As1 35.492(19) . .
As2 Rb2 As1 144.508(19) 3_764 .
As14 Rb2 As1 119.902(19) 3_764 .
As14 Rb2 As1 60.098(19) . .
As1 Rb2 As1 180.00(2) 3_764 .
As2 Rb2 As6 60.817(18) . .
As2 Rb2 As6 119.183(19) 3_764 .
As14 Rb2 As6 144.89(2) 3_764 .
As14 Rb2 As6 35.11(2) . .
As1 Rb2 As6 144.517(18) 3_764 .
As1 Rb2 As6 35.483(18) . .
As2 Rb2 As6 119.183(18) . 3_764
As2 Rb2 As6 60.817(18) 3_764 3_764
As14 Rb2 As6 35.11(2) 3_764 3_764
As14 Rb2 As6 144.89(2) . 3_764
As1 Rb2 As6 35.483(18) 3_764 3_764
As1 Rb2 As6 144.517(18) . 3_764
As6 Rb2 As6 180.00(2) . 3_764
N5 Rb3 As2 110.7(3) . .
N5 Rb3 As4 81.5(3) . .
As2 Rb3 As4 62.51(3) . .
N5 Rb3 As7 100.8(3) . 2_744
As2 Rb3 As7 140.84(3) . 2_744
As4 Rb3 As7 101.53(3) . 2_744
N5 Rb3 As11 74.8(3) . 2_744
As2 Rb3 As11 173.42(3) . 2_744
As4 Rb3 As11 122.88(3) . 2_744
As7 Rb3 As11 37.61(2) 2_744 2_744
N5 Rb3 As9 123.7(3) . 2_744
As2 Rb3 As9 113.36(3) . 2_744
As4 Rb3 As9 150.88(4) . 2_744
As7 Rb3 As9 62.38(3) 2_744 2_744
As11 Rb3 As9 60.07(2) 2_744 2_744
N5 Rb3 As8 136.1(3) . 2_744
As2 Rb3 As8 113.06(3) . 2_744
As4 Rb3 As8 116.25(3) . 2_744
As7 Rb3 As8 38.81(2) 2_744 2_744
As11 Rb3 As8 61.78(2) 2_744 2_744
As9 Rb3 As8 36.01(2) 2_744 2_744
N5 Rb3 As5 57.9(3) . .
As2 Rb3 As5 59.46(2) . .
As4 Rb3 As5 34.89(2) . .
As7 Rb3 As5 127.70(3) 2_744 .
As11 Rb3 As5 127.08(3) 2_744 .
As9 Rb3 As5 169.92(3) 2_744 .
As8 Rb3 As5 151.13(3) 2_744 .
N5 Rb3 As1 76.3(3) . .
As2 Rb3 As1 34.68(2) . .
As4 Rb3 As1 59.09(2) . .
As7 Rb3 As1 160.57(3) 2_744 .
As11 Rb3 As1 150.05(3) 2_744 .
As9 Rb3 As1 135.28(3) 2_744 .
As8 Rb3 As1 147.64(3) 2_744 .
As5 Rb3 As1 34.81(2) . .

loop_
_geom_bond_atom_site_label_1
_geom_bond_atom_site_label_2
_geom_bond_distance
_geom_bond_site_symmetry_2
As1 As2 2.3630(12) .
As1 As5 2.4696(13) .
As1 As6 2.4870(13) .
As1 Rb2 4.0589(10) .
As1 Rb3 4.1399(13) .
As2 As3 2.3787(12) .
As2 Rb2 3.4792(9) .
As2 Rb3 3.5949(13) .
As3 As4 2.4258(12) .
As3 As14 2.4420(12) .
As4 As5 2.3667(12) .
As4 Cd1 2.7421(10) .
As4 Rb3 3.6178(12) .
As5 As6 2.4912(13) .
As5 Rb3 4.1157(13) .
As6 As14 2.3768(14) .
As6 Rb2 4.1016(10) .
As7 As11 2.3805(13) .
As7 As8 2.4927(13) .
As7 As10 2.4951(12) .
As7 Rb3 3.6819(14) 2_754
As8 As9 2.3519(14) .
As8 As10 2.4675(13) .
As8 Rb3 3.8110(14) 2_754
As9 As12 2.3784(12) .
As9 Rb1 3.523(2) .
As9 Rb3 3.7980(13) 2_754
As9 Rb1 3.947(2) 3_765
As10 As13 2.3757(13) .
As11 As12 2.4199(12) .
As11 Cd1 2.7440(11) .
As11 Rb3 3.7024(13) 2_754
As12 As13 2.4343(13) .
As12 Rb1 3.997(2) 3_765
As12 Rb1 4.032(2) .
As13 Cd1 2.7392(11) .
As13 Rb1 3.684(2) .
As13 Rb1 3.756(2) 3_765
As14 Cd1 2.7537(12) .
As14 Rb2 3.6445(11) .
C1 O5 1.434(11) .
C1 C19 1.497(14) .
C2 O7 1.409(10) .
C2 C3 1.473(13) .
C3 N3 1.463(11) .
C4 O7 1.397(10) .
C4 C5 1.477(11) .
C5 O8 1.448(9) .
C6 O8 1.429(9) .
C6 C7 1.489(11) .
C7 N4 1.478(10) .
C8 N4 1.480(11) .
C8 C9 1.486(13) .
C9 O10 1.412(10) .
C10 O9 1.424(11) .
C10 C33 1.504(13) .
C11 O9 1.440(11) .
C11 C32 1.485(15) .
C12 O12 1.411(10) .
C12 C34 1.485(13) .
C13 O11 1.411(10) .
C13 C35 1.498(12) .
C14 O11 1.447(11) .
C14 C36 1.452(13) .
C15 O2 1.413(10) .
C15 C27 1.488(14) .
C16 O1 1.400(10) .
C16 C20 1.495(13) .
C17 O1 1.434(10) .
C17 C18 1.491(13) .
C18 N1 1.493(11) .
C19 N1 1.456(12) .
C20 O2 1.418(10) .
C21 N1 1.465(12) .
C21 C22 1.499(14) .
C22 O4 1.415(12) .
C23 O4 1.413(11) .
C23 C24 1.502(16) .
C24 O3 1.416(12) .
C25 O3 1.427(12) .
C25 C26 1.498(16) .
C26 N2 1.472(13) .
C27 N2 1.457(12) .
C28 N2 1.470(13) .
C28 C29 1.515(15) .
C29 O6 1.399(12) .
C30 O6 1.410(11) .
C30 C31 1.441(15) .
C31 O5 1.432(11) .
C32 N3 1.482(12) .
C33 O10 1.421(11) .
C34 N4 1.488(11) .
C35 O12 1.386(10) .
C36 N3 1.463(12) .
C37 C38 1.38(3) .
C37 N5 1.90(3) .
C38 N6 1.40(3) .
C39 C40 1.34(2) .
C39 N7 1.37(2) .
C40 N8 1.52(2) .
K1 O2 2.668(6) .
K1 O4 2.764(6) .
K1 O5 2.794(6) .
K1 O6 2.808(6) .
K1 O3 2.815(6) .
K1 N1 2.961(7) .
K1 N2 2.973(8) .
K1 O1 2.989(6) .
K2 O10 2.842(6) .
K2 O9 2.856(6) .
K2 O12 2.857(6) .
K2 O11 2.873(6) .
K2 O7 2.875(5) .
K2 O8 2.897(6) .
K2 N3 3.014(7) .
K2 N4 3.029(6) .
N5 Rb3 3.113(16) .
N7 Rb1 3.051(16) .
Rb1 Rb1 1.007(3) 3_765
Rb1 As13 3.756(2) 3_765
Rb1 As9 3.947(2) 3_765
Rb1 As12 3.997(2) 3_765
Rb2 As2 3.4792(9) 3_764
Rb2 As14 3.6445(10) 3_764
Rb2 As1 4.0589(10) 3_764
Rb2 As6 4.1016(10) 3_764
Rb3 As7 3.6819(14) 2_744
Rb3 As11 3.7024(13) 2_744
Rb3 As9 3.7980(13) 2_744
Rb3 As8 3.8110(14) 2_744
